data_3000508
loop_
_publ_author_name
'Morgan Redington'

_journal_name_full 'To be published in Chemistry of Materials'
_chemical_formula_sum 'Ca H16 Li2'
_space_group_name_Hall '-P 1'
_space_group_name_H-M_alt 'P -1'
_cell_angle_alpha 85.4824055231
_cell_angle_beta 85.4832831124
_cell_angle_gamma 62.2246124373
_cell_length_a 3.2864299731
_cell_length_b 3.2935254612
_cell_length_c 6.0428269859
_cell_volume 57.626
_cod_database_code 3000508
_cod_hold_until_date 2024-11-17
_cod_depositor_requested_release_date 2024-11-17

loop_
_atom_site_label
_atom_site_fract_x
_atom_site_fract_y
_atom_site_fract_z
? ? ? ?
